data_2213943
loop_
_publ_author_name
'Li, Ya-Min'
'Zhao, Xiao-Wei'

_publ_section_title
;
 Diaquabis(2-benzoylpyridine-\k^2^<i>N</i>,<i>O</i>)cobalt(II)
 bis(perchlorate)
;
_journal_coeditor_code RZ2130
_journal_issue 6
_journal_name_full 'Acta Crystallographica Section E'
_journal_page_first m1589
_journal_page_last m1590
_journal_paper_doi 10.1107/S1600536807017758
_journal_volume 63
_journal_year 2007
_chemical_formula_iupac '[Co (C12 H9 N O)2 (H2 O)2] (Cl O4)2'
_chemical_formula_moiety 'C24 H22 Co N2 O4 2+, 2(Cl O4 -)'
_chemical_formula_sum 'C24 H22 Cl2 Co N2 O12'
_chemical_formula_weight 660.27
_chemical_name_systematic
;
Diaquabis(2-benzoylpyridine-\k^2^N,O)cobalt(II) bis(perchlorate)
;
_space_group_IT_number 14
_symmetry_cell_setting monoclinic
_symmetry_space_group_name_Hall '-P 2yn'
_symmetry_space_group_name_H-M 'P 1 21/n 1'
_atom_sites_solution_hydrogens geom
_atom_sites_solution_primary direct
_atom_sites_solution_secondary difmap
_audit_creation_method SHELXL-97
_cell_angle_alpha 90.00
_cell_angle_beta 90.923(2)
_cell_angle_gamma 90.00
_cell_formula_units_Z 2
_cell_length_a 9.3598(5)
_cell_length_b 11.7387(6)
_cell_length_c 12.8062(7)
_cell_measurement_reflns_used 55
_cell_measurement_temperature 293(2)
_cell_measurement_theta_max 25.03
_cell_measurement_theta_min 2.35
_cell_volume 1406.86(13)
_computing_cell_refinement 'SAINT (Siemens, 1996)'
_computing_data_collection 'SMART (Siemens, 1996)'
_computing_data_reduction SAINT
_computing_molecular_graphics SHELXTL
_computing_publication_material SHELXTL
_computing_structure_refinement SHELXTL
_computing_structure_solution 'SHELXTL (Siemens, 1996)'
_diffrn_ambient_temperature 293(2)
_diffrn_measured_fraction_theta_full 0.981
_diffrn_measured_fraction_theta_max 0.981
_diffrn_measurement_device_type 'Siemens SMART CCD area-detector'
_diffrn_measurement_method '\f and \w'
_diffrn_radiation_monochromator graphite
_diffrn_radiation_source 'fine-focus sealed tube'
_diffrn_radiation_type MoK\a
_diffrn_radiation_wavelength 0.71073
_diffrn_reflns_av_R_equivalents 0.0263
_diffrn_reflns_av_sigmaI/netI 0.0367
_diffrn_reflns_limit_h_max 11
_diffrn_reflns_limit_h_min -6
_diffrn_reflns_limit_k_max 8
_diffrn_reflns_limit_k_min -13
_diffrn_reflns_limit_l_max 15
_diffrn_reflns_limit_l_min -15
_diffrn_reflns_number 4357
_diffrn_reflns_theta_full 25.03
_diffrn_reflns_theta_max 25.03
_diffrn_reflns_theta_min 2.35
_diffrn_standards_decay_% 0
_diffrn_standards_number 0
_exptl_absorpt_coefficient_mu 0.865
_exptl_absorpt_correction_T_max 0.930
_exptl_absorpt_correction_T_min 0.818
_exptl_absorpt_correction_type multi-scan
_exptl_absorpt_process_details '(SADABS; Sheldrick, 1996)'
_exptl_crystal_colour red
_exptl_crystal_density_diffrn 1.559
_exptl_crystal_density_method 'not measured'
_exptl_crystal_description block
_exptl_crystal_F_000 674
_exptl_crystal_size_max .10
_exptl_crystal_size_mid .10
_exptl_crystal_size_min .08
_refine_diff_density_max 0.745
_refine_diff_density_min -0.510
_refine_ls_extinction_method none
_refine_ls_goodness_of_fit_ref 1.160
_refine_ls_hydrogen_treatment mixed
_refine_ls_matrix_type full
_refine_ls_number_parameters 195
_refine_ls_number_reflns 2434
_refine_ls_number_restraints 2
_refine_ls_restrained_S_all 1.162
_refine_ls_R_factor_gt 0.0667
_refine_ls_shift/su_max 0.000
_refine_ls_shift/su_mean 0.000
_refine_ls_structure_factor_coef Fsqd
_refine_ls_weighting_details 'calc w=1/[\s^2^(Fo^2^)+(0.0419P)^2^+3.6148P] where P=(Fo^2^+2Fc^2^)/3'
_refine_ls_weighting_scheme calc
_refine_ls_wR_factor_gt 0.1460
_refine_ls_wR_factor_ref 0.1604
_reflns_number_gt 1939
_reflns_number_total 2434
_reflns_threshold_expression I>2\s(I)
_cod_data_source_file rz2130.cif
_cod_data_source_block I
_cod_depositor_comments
;
The following automatic conversions were performed:
'_symmetry_cell_setting' value 'Monoclinic' changed to 'monoclinic'
according to '/home/saulius/struct/CIF-dictionaries/cif_core.dic'
dictionary named 'cif_core.dic' version 2.4.1 from 2010-06-29.

Automatic conversion script
Id: cif_fix_enum 1527 2010-12-29 10:47:43Z saulius 

The following automatic conversions were performed:

'_symmetry_cell_setting' value 'Monoclinic' changed to 'monoclinic'
according to /home/saulius/struct/CIF-dictionaries/cif_core.dic
dictionary named 'cif_core.dic' version 2.4.1 from 2010-06-29.

Automatic conversion script
Id: cif_fix_values 1715 2011-07-08 13:25:40Z adriana 
;
_cod_original_sg_symbol_H-M 'P 21/n'
_cod_database_code 2213943
_cod_database_fobs_code 2213943

loop_
_symmetry_equiv_pos_as_xyz
'x, y, z'
'-x+1/2, y+1/2, -z+1/2'
'-x, -y, -z'
'x-1/2, -y-1/2, z-1/2'

loop_
_atom_site_type_symbol
_atom_site_label
_atom_site_fract_x
_atom_site_fract_y
_atom_site_fract_z
_atom_site_U_iso_or_equiv
_atom_site_adp_type
_atom_site_calc_flag
_atom_site_refinement_flags
_atom_site_occupancy
Co Co1 0.0000 0.5000 0.0000 0.0500(3) Uani d S 1
Cl Cl1 0.07965(14) 0.17043(12) 0.25474(11) 0.0574(4) Uani d . 1
O O1 0.1762(4) 0.5967(3) -0.0488(3) 0.0557(9) Uani d . 1
O O2 0.1180(6) 0.4603(4) 0.1339(4) 0.0796(14) Uani d D 1
H H1 0.106(8) 0.406(5) 0.177(5) 0.11(3) Uiso d D 1
H H2 0.175(8) 0.504(6) 0.169(6) 0.12(3) Uiso d D 1
O O3 0.2017(6) 0.1362(6) 0.3052(4) 0.136(3) Uani d . 1
O O4 -0.0358(6) 0.1169(6) 0.3014(5) 0.143(3) Uani d . 1
O O5 0.0862(6) 0.1433(6) 0.1478(4) 0.119(2) Uani d . 1
O O6 0.0660(11) 0.2878(5) 0.2726(6) 0.175(4) Uani d . 1
N N1 0.0413(4) 0.3393(3) -0.0604(3) 0.0488(10) Uani d . 1
C C1 0.1814(5) 0.6968(4) -0.0188(4) 0.0478(12) Uani d . 1
C C2 0.0640(5) 0.7383(4) 0.0494(4) 0.0453(11) Uani d . 1
C C3 0.0621(6) 0.8405(5) 0.1021(4) 0.0568(14) Uani d . 1
H H3A 0.1372 0.8917 0.0958 0.068 Uiso calc R 1
C C4 -0.0524(7) 0.8659(5) 0.1643(5) 0.0647(15) Uani d . 1
H H4A -0.0556 0.9347 0.2001 0.078 Uiso calc R 1
C C5 0.3031(5) 0.7685(5) -0.0505(4) 0.0517(13) Uani d . 1
C C6 0.4377(6) 0.7187(6) -0.0548(4) 0.0646(15) Uani d . 1
H H6A 0.4499 0.6425 -0.0366 0.078 Uiso calc R 1
C C7 0.2863(6) 0.8812(5) -0.0797(4) 0.0616(15) Uani d . 1
H H7A 0.1967 0.9152 -0.0768 0.074 Uiso calc R 1
C C8 0.4014(8) 0.9430(6) -0.1129(5) 0.0779(18) Uani d . 1
H H8A 0.3895 1.0182 -0.1341 0.093 Uiso calc R 1
C C9 0.5529(7) 0.7826(7) -0.0860(5) 0.081(2) Uani d . 1
H H9A 0.6435 0.7500 -0.0874 0.097 Uiso calc R 1
C C10 0.5344(8) 0.8934(7) -0.1149(5) 0.083(2) Uani d . 1
H H10A 0.6126 0.9359 -0.1361 0.099 Uiso calc R 1
C C11 0.1522(6) 0.3130(5) -0.1203(4) 0.0611(14) Uani d . 1
H H11A 0.2258 0.3656 -0.1266 0.073 Uiso calc R 1
C C12 0.1617(7) 0.2114(5) -0.1728(5) 0.0668(16) Uani d . 1
H H12A 0.2407 0.1952 -0.2134 0.080 Uiso calc R 1

loop_
_atom_site_aniso_label
_atom_site_aniso_U_11
_atom_site_aniso_U_22
_atom_site_aniso_U_33
_atom_site_aniso_U_12
_atom_site_aniso_U_13
_atom_site_aniso_U_23
Co1 0.0507(6) 0.0436(6) 0.0556(6) -0.0056(5) -0.0020(4) -0.0012(5)
Cl1 0.0488(7) 0.0593(9) 0.0637(9) -0.0010(6) -0.0090(6) 0.0083(6)
O1 0.052(2) 0.050(2) 0.065(2) -0.0062(17) 0.0064(17) -0.0070(18)
O2 0.096(4) 0.066(3) 0.076(3) -0.018(3) -0.032(3) 0.010(3)
O3 0.106(4) 0.197(7) 0.103(4) 0.078(4) -0.043(3) -0.016(4)
O4 0.095(4) 0.187(7) 0.149(5) -0.064(4) 0.055(4) -0.067(5)
O5 0.105(4) 0.190(6) 0.063(3) -0.034(4) -0.007(3) 0.001(4)
O6 0.301(11) 0.066(4) 0.159(7) 0.021(5) 0.038(7) 0.028(4)
N1 0.046(2) 0.048(2) 0.052(2) -0.002(2) 0.0001(19) 0.003(2)
C1 0.042(3) 0.053(3) 0.048(3) -0.004(2) -0.004(2) 0.002(2)
C2 0.043(3) 0.048(3) 0.045(3) -0.001(2) -0.006(2) 0.004(2)
C3 0.058(3) 0.050(3) 0.062(3) -0.008(3) -0.008(3) 0.001(3)
C4 0.076(4) 0.054(3) 0.064(4) 0.007(3) 0.004(3) -0.007(3)
C5 0.049(3) 0.058(3) 0.048(3) -0.010(2) -0.003(2) 0.002(2)
C6 0.053(3) 0.077(4) 0.064(4) 0.002(3) 0.003(3) 0.006(3)
C7 0.056(3) 0.061(4) 0.067(4) -0.006(3) -0.003(3) 0.007(3)
C8 0.082(5) 0.071(4) 0.081(4) -0.020(4) 0.002(4) 0.011(4)
C9 0.046(3) 0.122(6) 0.075(4) -0.010(4) 0.006(3) 0.002(4)
C10 0.072(5) 0.097(6) 0.079(5) -0.036(4) 0.006(3) 0.007(4)
C11 0.050(3) 0.067(4) 0.067(4) -0.001(3) 0.005(3) 0.004(3)
C12 0.062(4) 0.066(4) 0.073(4) 0.014(3) 0.015(3) 0.003(3)

loop_
_atom_type_symbol
_atom_type_description
_atom_type_scat_dispersion_real
_atom_type_scat_dispersion_imag
_atom_type_scat_source
C C 0.0033 0.0016 'International Tables Vol C Tables 4.2.6.8 and 6.1.1.4'
H H 0.0000 0.0000 'International Tables Vol C Tables 4.2.6.8 and 6.1.1.4'
N N 0.0061 0.0033 'International Tables Vol C Tables 4.2.6.8 and 6.1.1.4'
O O 0.0106 0.0060 'International Tables Vol C Tables 4.2.6.8 and 6.1.1.4'
Na Na 0.0362 0.0249 'International Tables Vol C Tables 4.2.6.8 and 6.1.1.4'
Cl Cl 0.1484 0.1585 'International Tables Vol C Tables 4.2.6.8 and 6.1.1.4'
Co Co 0.3494 0.9721 'International Tables Vol C Tables 4.2.6.8 and 6.1.1.4'

loop_
_geom_angle_atom_site_label_1
_geom_angle_atom_site_label_2
_geom_angle_atom_site_label_3
_geom_angle_site_symmetry_1
_geom_angle_site_symmetry_3
_geom_angle
O2 Co1 O2 . 3_565 180.0(3)
O2 Co1 N1 . 3_565 89.80(18)
O2 Co1 N1 3_565 3_565 90.20(18)
O2 Co1 N1 . . 90.20(18)
O2 Co1 N1 3_565 . 89.80(18)
N1 Co1 N1 3_565 . 180.0(2)
O2 Co1 O1 . 3_565 92.43(18)
O2 Co1 O1 3_565 3_565 87.57(18)
N1 Co1 O1 3_565 3_565 103.16(14)
N1 Co1 O1 . 3_565 76.84(14)
O2 Co1 O1 . . 87.57(18)
O2 Co1 O1 3_565 . 92.43(18)
N1 Co1 O1 3_565 . 76.84(14)
N1 Co1 O1 . . 103.16(14)
O1 Co1 O1 3_565 . 180.0
O3 Cl1 O4 . . 108.2(5)
O3 Cl1 O6 . . 106.8(5)
O4 Cl1 O6 . . 107.5(5)
O3 Cl1 O5 . . 110.2(4)
O4 Cl1 O5 . . 111.2(4)
O6 Cl1 O5 . . 112.7(4)
C1 O1 Co1 . . 116.6(3)
Co1 O2 H1 . . 129(5)
Co1 O2 H2 . . 128(6)
H1 O2 H2 . . 102(7)
C11 N1 C2 . 3_565 118.6(5)
C11 N1 Co1 . . 125.1(4)
C2 N1 Co1 3_565 . 115.7(3)
O1 C1 C5 . . 118.8(5)
O1 C1 C2 . . 117.7(4)
C5 C1 C2 . . 123.4(5)
N1 C2 C3 3_565 . 121.4(5)
N1 C2 C1 3_565 . 112.7(4)
C3 C2 C1 . . 125.8(5)
C2 C3 C4 . . 119.2(5)
C2 C3 H3A . . 120.4
C4 C3 H3A . . 120.4
C12 C4 C3 3_565 . 119.4(6)
C12 C4 H4A 3_565 . 120.3
C3 C4 H4A . . 120.3
C7 C5 C6 . . 119.4(5)
C7 C5 C1 . . 122.3(5)
C6 C5 C1 . . 118.2(5)
C9 C6 C5 . . 119.7(6)
C9 C6 H6A . . 120.1
C5 C6 H6A . . 120.1
C8 C7 C5 . . 120.2(6)
C8 C7 H7A . . 119.9
C5 C7 H7A . . 119.9
C7 C8 C10 . . 119.8(7)
C7 C8 H8A . . 120.1
C10 C8 H8A . . 120.1
C10 C9 C6 . . 120.1(7)
C10 C9 H9A . . 120.0
C6 C9 H9A . . 120.0
C9 C10 C8 . . 120.7(6)
C9 C10 H10A . . 119.6
C8 C10 H10A . . 119.6
N1 C11 C12 . . 122.6(5)
N1 C11 H11A . . 118.7
C12 C11 H11A . . 118.7
C11 C12 C4 . 3_565 118.7(5)
C11 C12 H12A . . 120.6
C4 C12 H12A 3_565 . 120.6

loop_
_geom_bond_atom_site_label_1
_geom_bond_atom_site_label_2
_geom_bond_site_symmetry_2
_geom_bond_distance
Co1 O2 . 2.077(5)
Co1 O2 3_565 2.077(5)
Co1 N1 3_565 2.077(4)
Co1 N1 . 2.077(4)
Co1 O1 3_565 2.105(3)
Co1 O1 . 2.105(3)
Cl1 O3 . 1.364(5)
Cl1 O4 . 1.393(5)
Cl1 O6 . 1.403(6)
Cl1 O5 . 1.409(5)
O1 C1 . 1.237(6)
O2 H1 . 0.85(4)
O2 H2 . 0.86(4)
N1 C11 . 1.337(7)
N1 C2 3_565 1.351(6)
C1 C5 . 1.479(7)
C1 C2 . 1.496(7)
C2 N1 3_565 1.351(6)
C2 C3 . 1.376(7)
C3 C4 . 1.378(8)
C3 H3A . 0.9300
C4 C12 3_565 1.373(8)
C4 H4A . 0.9300
C5 C7 . 1.383(8)
C5 C6 . 1.391(8)
C6 C9 . 1.379(8)
C6 H6A . 0.9300
C7 C8 . 1.372(8)
C7 H7A . 0.9300
C8 C10 . 1.375(10)
C8 H8A . 0.9300
C9 C10 . 1.362(10)
C9 H9A . 0.9300
C10 H10A . 0.9300
C11 C12 . 1.373(8)
C11 H11A . 0.9300
C12 C4 3_565 1.373(8)
C12 H12A . 0.9300

loop_
_geom_hbond_atom_site_label_D
_geom_hbond_atom_site_label_H
_geom_hbond_atom_site_label_A
_geom_hbond_site_symmetry_A
_geom_hbond_distance_DH
_geom_hbond_distance_HA
_geom_hbond_distance_DA
_geom_hbond_angle_DHA
O2 H1 O6 . 0.85(4) 1.89(5) 2.742(8) 176(8)
O2 H2 O3 2 0.86(4) 1.96(5) 2.771(7) 157(8)
